data_7063151
loop_
_publ_author_name
'Podjed, Nina'
'Ko\<smrlj, Janez'
'Modec, Barbara'

_publ_section_title
;
 Piperidine and piperazine analogs in action: zinc(ii)-mediated formation
 of amidines
;
_journal_issue 19
_journal_name_full 'New Journal of Chemistry'
_journal_page_first 8844
_journal_page_last 8859
_journal_paper_doi 10.1039/D4NJ00235K
_journal_volume 48
_journal_year 2024
_chemical_formula_moiety 'C26 H24 N4 O4 S Zn, C H4 O, 1[CH3CN]'
_chemical_formula_sum 'C29 H31 N5 O5 S Zn'
_chemical_formula_weight 627.02
_space_group_crystal_system triclinic
_space_group_IT_number 2
_space_group_name_Hall '-P 1'
_space_group_name_H-M_alt 'P -1'
_atom_sites_solution_hydrogens mixed
_atom_sites_solution_primary dual
_audit_creation_date 2024-04-09
_audit_creation_method
;
Olex2 1.5
(compiled 2023.08.24 svn.re1ec1418 for OlexSys, GUI svn.r6817)
;
_audit_update_record
;
2024-04-09 deposited with the CCDC.	2024-04-16 downloaded from the CCDC.
;
_cell_angle_alpha 82.689(2)
_cell_angle_beta 80.642(2)
_cell_angle_gamma 76.138(2)
_cell_formula_units_Z 2
_cell_length_a 7.6502(2)
_cell_length_b 13.4372(4)
_cell_length_c 14.9144(4)
_cell_measurement_reflns_used 12199
_cell_measurement_temperature 150.00(10)
_cell_measurement_theta_max 29.9030
_cell_measurement_theta_min 2.8930
_cell_volume 1462.45(7)
_computing_cell_refinement 'CrysAlisPro 1.171.40.68a (Rigaku OD, 2019)'
_computing_data_collection 'CrysAlisPro 1.171.40.68a (Rigaku OD, 2019)'
_computing_data_reduction 'CrysAlisPro 1.171.40.68a (Rigaku OD, 2019)'
_computing_molecular_graphics 'Olex2 1.5 (Dolomanov et al., 2009)'
_computing_publication_material 'Olex2 1.5 (Dolomanov et al., 2009)'
_computing_structure_refinement 'SHELXL 2018/3 (Sheldrick, 2015)'
_computing_structure_solution 'ShelXT (Sheldrick, 2015)'
_diffrn_ambient_environment N~2~
_diffrn_ambient_temperature 150.00(10)
_diffrn_detector 'CCD plate'
_diffrn_detector_area_resol_mean 10.4933
_diffrn_detector_type Atlas
_diffrn_measured_fraction_theta_full 0.999
_diffrn_measured_fraction_theta_max 0.906
_diffrn_measurement_details
;
List of Runs (angles in degrees, time in seconds):

  # Type    Start    End  Width  t~exp~   \w     \q     \k     \f   Frames
#--------------------------------------------------------------------------
  1  \w    -42.00  48.00   1.00   30.00    --   14.05 -77.00 -90.00   90
  2  \w    -42.00  19.00   1.00   30.00    --  -14.36 -77.00-120.00   61
  3  \w    -44.00  60.00   1.00   30.00    --  -14.36  57.00 150.00  104
  4  \w    -42.00  19.00   1.00   30.00    --  -14.36 -77.00-180.00   61
  5  \w    -88.00  15.00   1.00   30.00    --  -14.36 -57.00   0.00  103
  6  \w    -60.00   8.00   1.00   30.00    --   14.05 -57.00 -60.00   68
  7  \w    -62.00  40.00   1.00   30.00    --   14.05 -37.00   0.00  102
  8  \w    -42.00  19.00   1.00   30.00    --  -14.36 -77.00  90.00   61
  9  \w    -48.00  21.00   1.00   30.00    --  -14.36  77.00  30.00   69
;
_diffrn_measurement_device 'four-circle diffractometer'
_diffrn_measurement_device_type 'SuperNova, Dual, Cu at home/near, Atlas'
_diffrn_measurement_method '\w scans'
_diffrn_orient_matrix_type 'CrysAlisPro convention (1999,Acta A55,543-557)'
_diffrn_orient_matrix_UB_11 0.0701073000
_diffrn_orient_matrix_UB_12 -0.0205259000
_diffrn_orient_matrix_UB_13 -0.0344370000
_diffrn_orient_matrix_UB_21 0.0321318000
_diffrn_orient_matrix_UB_22 -0.0421796000
_diffrn_orient_matrix_UB_23 0.0313239000
_diffrn_orient_matrix_UB_31 -0.0578567000
_diffrn_orient_matrix_UB_32 -0.0279463000
_diffrn_orient_matrix_UB_33 -0.0132666000
_diffrn_radiation_monochromator mirror
_diffrn_radiation_probe x-ray
_diffrn_radiation_type MoK\a
_diffrn_radiation_wavelength 0.71073
_diffrn_reflns_av_R_equivalents 0.0361
_diffrn_reflns_av_unetI/netI 0.0351
_diffrn_reflns_Laue_measured_fraction_full 0.999
_diffrn_reflns_Laue_measured_fraction_max 0.906
_diffrn_reflns_limit_h_max 10
_diffrn_reflns_limit_h_min -10
_diffrn_reflns_limit_k_max 18
_diffrn_reflns_limit_k_min -18
_diffrn_reflns_limit_l_max 21
_diffrn_reflns_limit_l_min -20
_diffrn_reflns_number 28842
_diffrn_reflns_point_group_measured_fraction_full 0.999
_diffrn_reflns_point_group_measured_fraction_max 0.906
_diffrn_reflns_theta_full 25.242
_diffrn_reflns_theta_max 30.263
_diffrn_reflns_theta_min 2.769
_diffrn_source 'micro-focus sealed X-ray tube'
_diffrn_source_type 'SuperNova (Mo) X-ray Source'
_exptl_absorpt_coefficient_mu 0.958
_exptl_absorpt_correction_T_max 1.00000
_exptl_absorpt_correction_T_min 0.83440
_exptl_absorpt_correction_type multi-scan
_exptl_absorpt_process_details
;
CrysAlisPro 1.171.40.68a (Rigaku Oxford Diffraction, 2019)
Empirical absorption correction using spherical harmonics,
 implemented in SCALE3 ABSPACK scaling algorithm.
;
_exptl_crystal_colour colourless
_exptl_crystal_density_diffrn 1.424
_exptl_crystal_description needle
_exptl_crystal_F_000 652
_exptl_crystal_size_max 0.2
_exptl_crystal_size_mid 0.1
_exptl_crystal_size_min 0.08
_refine_diff_density_max 0.394
_refine_diff_density_min -0.498
_refine_diff_density_rms 0.054
_refine_ls_extinction_method none
_refine_ls_goodness_of_fit_ref 1.032
_refine_ls_hydrogen_treatment mixed
_refine_ls_matrix_type full
_refine_ls_number_parameters 353
_refine_ls_number_reflns 7904
_refine_ls_number_restraints 0
_refine_ls_restrained_S_all 1.032
_refine_ls_R_factor_all 0.0395
_refine_ls_R_factor_gt 0.0309
_refine_ls_shift/su_max 0.002
_refine_ls_shift/su_mean 0.000
_refine_ls_structure_factor_coef Fsqd
_refine_ls_weighting_details 'w=1/[\s^2^(Fo^2^)+(0.0326P)^2^+0.4264P] where P=(Fo^2^+2Fc^2^)/3'
_refine_ls_weighting_scheme calc
_refine_ls_wR_factor_gt 0.0725
_refine_ls_wR_factor_ref 0.0761
_reflns_Friedel_coverage 0.000
_reflns_number_gt 6752
_reflns_number_total 7904
_reflns_threshold_expression 'I > 2\s(I)'
_cod_data_source_file d4nj00235k2.cif
_cod_data_source_block 2
_cod_depositor_comments 'Adding full bibliography for 7063150--7063171.cif.'
_cod_database_code 7063151
_shelx_shelxl_version_number 2018/3
_shelx_space_group_comment
;
The symmetry employed for this shelxl refinement is uniquely defined
by the following loop, which should always be used as a source of
symmetry information in preference to the above space-group names.
They are only intended as comments.
;
_shelx_estimated_absorpt_t_max 0.927
_shelx_estimated_absorpt_t_min 0.831
_reflns_odcompleteness_completeness 99.94
_reflns_odcompleteness_iscentric 1
_reflns_odcompleteness_theta 27.50
_olex2_refinement_description
;
1. Fixed Uiso
 At 1.2 times of:
  All C(H) groups, All C(H,H) groups
 At 1.5 times of:
  All C(H,H,H) groups
2.a Secondary CH2 refined with riding coordinates:
 C41(H41A,H41B), C42(H42A,H42B), C43(H43A,H43B), C44(H44A,H44B)
2.b Aromatic/amide H refined with riding coordinates:
 C11(H11), C12(H12), C13(H13), C14(H14), C16(H16), C17(H17), C21(H21),
 C22(H22), C23(H23), C24(H24), C26(H26), C27(H27)
2.c Idealised Me refined as rotating group:
 C32(H32A,H32B,H32C), C51(H51A,H51B,H51C)
;
_smtbx_masks_special_details
;
A solvent mask was calculated and 43 electrons were 
found in a volume of 226\%A^3^ in 1 void per unit cell. 
This is consistent with the presence of 
1[CH3CN] per Asymmetric Unit 
which account for 44 electrons 
per unit cell.
;
_oxdiff_exptl_absorpt_empirical_details
;
Empirical correction (ABSPACK) includes:
- Absorption correction using spherical harmonics
- Frame scaling
;
_oxdiff_exptl_absorpt_empirical_full_max 1.305
_oxdiff_exptl_absorpt_empirical_full_min 0.808

loop_
_space_group_symop_operation_xyz
'x, y, z'
'-x, -y, -z'

loop_
_atom_site_label
_atom_site_type_symbol
_atom_site_fract_x
_atom_site_fract_y
_atom_site_fract_z
_atom_site_U_iso_or_equiv
_atom_site_adp_type
_atom_site_occupancy
_atom_site_site_symmetry_order
_atom_site_calc_flag
_atom_site_refinement_flags_posn
_atom_site_refinement_flags_adp
_atom_site_refinement_flags_occupancy
_atom_site_disorder_assembly
_atom_site_disorder_group
Zn1 Zn 0.33365(2) 0.66601(2) 0.72733(2) 0.01799(5) Uani 1 1 d . . . . .
S4 S -0.29322(7) 1.02934(5) 0.94617(4) 0.05036(14) Uani 1 1 d . . . . .
O1 O 0.24846(14) 0.54214(8) 0.79479(7) 0.0225(2) Uani 1 1 d . . . . .
O2 O 0.58593(14) 0.67695(9) 0.67127(7) 0.0238(2) Uani 1 1 d . . . . .
O11 O 0.15339(17) 0.40260(9) 0.77793(8) 0.0326(3) Uani 1 1 d . . . . .
O22 O 0.86741(15) 0.66798(10) 0.69923(8) 0.0311(3) Uani 1 1 d . . . . .
N1 N 0.28674(15) 0.59418(9) 0.61664(8) 0.0174(2) Uani 1 1 d . . . . .
N2 N 0.46273(16) 0.66812(9) 0.84763(8) 0.0186(2) Uani 1 1 d . . . . .
N3 N 0.12633(18) 0.78653(10) 0.73073(9) 0.0219(3) Uani 1 1 d . . . . .
H3 H 0.035(3) 0.7679(14) 0.7349(12) 0.028(5) Uiso 1 1 d . . . . .
N4 N -0.04907(19) 0.94725(12) 0.76783(12) 0.0371(4) Uani 1 1 d . . . . .
C10 C 0.30478(18) 0.62628(11) 0.52504(9) 0.0191(3) Uani 1 1 d . . . . .
C11 C 0.3527(2) 0.72125(12) 0.49502(10) 0.0253(3) Uani 1 1 d . . . . .
H11 H 0.372745 0.761437 0.537033 0.030 Uiso 1 1 calc R U . . .
C12 C 0.3697(2) 0.75426(13) 0.40391(11) 0.0306(4) Uani 1 1 d . . . . .
H12 H 0.399886 0.817292 0.384357 0.037 Uiso 1 1 calc R U . . .
C13 C 0.3417(3) 0.69335(14) 0.33964(11) 0.0335(4) Uani 1 1 d . . . . .
H13 H 0.354462 0.716356 0.277930 0.040 Uiso 1 1 calc R U . . .
C14 C 0.2961(2) 0.60114(13) 0.36690(10) 0.0302(4) Uani 1 1 d . . . . .
H14 H 0.278490 0.561631 0.323685 0.036 Uiso 1 1 calc R U . . .
C15 C 0.2752(2) 0.56489(12) 0.46082(10) 0.0221(3) Uani 1 1 d . . . . .
C16 C 0.2253(2) 0.47126(13) 0.49308(10) 0.0258(3) Uani 1 1 d . . . . .
H16 H 0.207311 0.428994 0.452249 0.031 Uiso 1 1 calc R U . . .
C17 C 0.2033(2) 0.44276(12) 0.58453(10) 0.0231(3) Uani 1 1 d . . . . .
H17 H 0.168359 0.381618 0.606977 0.028 Uiso 1 1 calc R U . . .
C18 C 0.23465(18) 0.50757(11) 0.64422(9) 0.0180(3) Uani 1 1 d . . . . .
C19 C 0.20928(19) 0.48063(12) 0.74722(10) 0.0212(3) Uani 1 1 d . . . . .
C20 C 0.38981(19) 0.65878(11) 0.93767(9) 0.0190(3) Uani 1 1 d . . . . .
C21 C 0.1996(2) 0.67758(12) 0.96100(10) 0.0221(3) Uani 1 1 d . . . . .
H21 H 0.124698 0.697624 0.915603 0.027 Uiso 1 1 calc R U . . .
C22 C 0.1252(2) 0.66635(12) 1.05040(10) 0.0249(3) Uani 1 1 d . . . . .
H22 H -0.000451 0.678750 1.065601 0.030 Uiso 1 1 calc R U . . .
C23 C 0.2376(2) 0.63607(13) 1.11982(10) 0.0275(3) Uani 1 1 d . . . . .
H23 H 0.185224 0.628240 1.180346 0.033 Uiso 1 1 calc R U . . .
C24 C 0.4215(2) 0.61821(13) 1.09926(10) 0.0264(3) Uani 1 1 d . . . . .
H24 H 0.493606 0.598693 1.145839 0.032 Uiso 1 1 calc R U . . .
C25 C 0.5045(2) 0.62909(11) 1.00716(10) 0.0216(3) Uani 1 1 d . . . . .
C26 C 0.6937(2) 0.60993(12) 0.98082(11) 0.0252(3) Uani 1 1 d . . . . .
H26 H 0.771658 0.588886 1.024797 0.030 Uiso 1 1 calc R U . . .
C27 C 0.7634(2) 0.62217(12) 0.89067(11) 0.0247(3) Uani 1 1 d . . . . .
H27 H 0.888186 0.611157 0.872660 0.030 Uiso 1 1 calc R U . . .
C28 C 0.64085(19) 0.65199(11) 0.82558(10) 0.0197(3) Uani 1 1 d . . . . .
C29 C 0.7061(2) 0.66635(12) 0.72407(10) 0.0218(3) Uani 1 1 d . . . . .
C31 C 0.1107(2) 0.88127(12) 0.74482(10) 0.0245(3) Uani 1 1 d . . . . .
C32 C 0.2822(2) 0.92066(14) 0.73457(14) 0.0389(4) Uani 1 1 d . . . . .
H32A H 0.295365 0.941480 0.791889 0.058 Uiso 1 1 calc R U . . .
H32B H 0.275512 0.978523 0.689296 0.058 Uiso 1 1 calc R U . . .
H32C H 0.384916 0.867080 0.715997 0.058 Uiso 1 1 calc R U . . .
C41 C -0.0648(3) 1.05377(14) 0.78497(14) 0.0388(4) Uani 1 1 d . . . . .
H41A H -0.167463 1.097393 0.758275 0.047 Uiso 1 1 calc R U . . .
H41B H 0.044012 1.076051 0.755703 0.047 Uiso 1 1 calc R U . . .
C42 C -0.0901(3) 1.06614(16) 0.88580(15) 0.0436(5) Uani 1 1 d . . . . .
H42A H -0.096534 1.137423 0.894106 0.052 Uiso 1 1 calc R U . . .
H42B H 0.014732 1.024255 0.911889 0.052 Uiso 1 1 calc R U . . .
C43 C -0.2585(3) 0.90587(17) 0.90246(19) 0.0576(6) Uani 1 1 d . . . . .
H43A H -0.158335 0.858453 0.928276 0.069 Uiso 1 1 calc R U . . .
H43B H -0.366632 0.878741 0.921844 0.069 Uiso 1 1 calc R U . . .
C44 C -0.2178(2) 0.91179(17) 0.79980(18) 0.0531(6) Uani 1 1 d . . . . .
H44A H -0.206014 0.844388 0.779574 0.064 Uiso 1 1 calc R U . . .
H44B H -0.317710 0.958886 0.773536 0.064 Uiso 1 1 calc R U . . .
O5 O 0.2185(2) 1.20225(13) 0.75034(12) 0.0546(4) Uani 1 1 d . . . . .
H5 H 0.188(4) 1.270(2) 0.7505(18) 0.071(8) Uiso 1 1 d . . . . .
C51 C 0.3405(3) 1.16321(16) 0.81376(16) 0.0501(5) Uani 1 1 d . . . . .
H51A H 0.446544 1.118428 0.785147 0.075 Uiso 1 1 calc R U . . .
H51B H 0.283221 1.125342 0.864354 0.075 Uiso 1 1 calc R U . . .
H51C H 0.375121 1.219141 0.835208 0.075 Uiso 1 1 calc R U . . .

loop_
_atom_site_aniso_label
_atom_site_aniso_U_11
_atom_site_aniso_U_22
_atom_site_aniso_U_33
_atom_site_aniso_U_23
_atom_site_aniso_U_13
_atom_site_aniso_U_12
Zn1 0.01586(8) 0.02226(9) 0.01647(8) -0.00367(6) -0.00216(6) -0.00453(6)
S4 0.0381(3) 0.0489(3) 0.0598(3) -0.0145(3) 0.0048(2) -0.0042(2)
O1 0.0266(5) 0.0264(6) 0.0164(5) -0.0015(4) -0.0047(4) -0.0084(4)
O2 0.0181(5) 0.0351(6) 0.0201(5) -0.0067(4) -0.0006(4) -0.0085(4)
O11 0.0451(7) 0.0295(7) 0.0257(6) -0.0013(5) 0.0030(5) -0.0191(6)
O22 0.0192(5) 0.0442(7) 0.0320(6) -0.0086(5) 0.0009(4) -0.0116(5)
N1 0.0144(5) 0.0215(6) 0.0157(5) -0.0027(4) -0.0012(4) -0.0028(4)
N2 0.0167(6) 0.0211(6) 0.0185(5) -0.0046(5) -0.0027(4) -0.0038(5)
N3 0.0176(6) 0.0247(7) 0.0246(6) -0.0051(5) -0.0041(5) -0.0049(5)
N4 0.0249(7) 0.0263(8) 0.0602(10) -0.0160(7) -0.0011(7) -0.0028(6)
C10 0.0159(6) 0.0228(7) 0.0171(6) -0.0024(5) -0.0026(5) -0.0011(5)
C11 0.0293(8) 0.0250(8) 0.0218(7) -0.0038(6) -0.0027(6) -0.0061(6)
C12 0.0393(9) 0.0272(9) 0.0237(8) 0.0026(6) -0.0031(7) -0.0078(7)
C13 0.0463(10) 0.0329(9) 0.0168(7) 0.0009(6) -0.0047(7) -0.0013(8)
C14 0.0407(9) 0.0305(9) 0.0177(7) -0.0056(6) -0.0065(7) -0.0013(7)
C15 0.0215(7) 0.0244(8) 0.0184(6) -0.0048(6) -0.0039(5) 0.0008(6)
C16 0.0286(8) 0.0270(8) 0.0229(7) -0.0097(6) -0.0054(6) -0.0033(6)
C17 0.0240(7) 0.0219(8) 0.0246(7) -0.0053(6) -0.0025(6) -0.0067(6)
C18 0.0150(6) 0.0206(7) 0.0180(6) -0.0039(5) -0.0014(5) -0.0028(5)
C19 0.0182(7) 0.0241(8) 0.0204(7) -0.0012(6) -0.0007(5) -0.0048(6)
C20 0.0213(7) 0.0186(7) 0.0182(6) -0.0037(5) -0.0045(5) -0.0040(5)
C21 0.0217(7) 0.0273(8) 0.0182(6) -0.0028(6) -0.0058(6) -0.0047(6)
C22 0.0245(8) 0.0297(9) 0.0212(7) -0.0044(6) -0.0014(6) -0.0075(6)
C23 0.0359(9) 0.0318(9) 0.0162(7) -0.0021(6) -0.0029(6) -0.0110(7)
C24 0.0352(9) 0.0278(8) 0.0188(7) -0.0014(6) -0.0113(6) -0.0074(7)
C25 0.0259(7) 0.0197(7) 0.0216(7) -0.0042(5) -0.0082(6) -0.0052(6)
C26 0.0239(7) 0.0257(8) 0.0288(8) -0.0052(6) -0.0131(6) -0.0036(6)
C27 0.0189(7) 0.0263(8) 0.0313(8) -0.0067(6) -0.0077(6) -0.0050(6)
C28 0.0187(7) 0.0194(7) 0.0229(7) -0.0067(5) -0.0036(5) -0.0047(5)
C29 0.0197(7) 0.0214(7) 0.0253(7) -0.0078(6) -0.0012(6) -0.0052(6)
C31 0.0231(7) 0.0246(8) 0.0252(7) -0.0021(6) -0.0033(6) -0.0045(6)
C32 0.0287(9) 0.0278(9) 0.0601(12) -0.0079(8) 0.0022(8) -0.0101(7)
C41 0.0365(10) 0.0217(9) 0.0550(11) -0.0045(8) -0.0037(8) -0.0014(7)
C42 0.0393(10) 0.0329(10) 0.0604(13) -0.0144(9) -0.0037(9) -0.0084(8)
C43 0.0308(10) 0.0350(12) 0.0989(19) -0.0098(11) 0.0159(11) -0.0065(8)
C44 0.0214(9) 0.0402(12) 0.1000(19) -0.0367(12) 0.0045(10) -0.0039(8)
O5 0.0710(11) 0.0332(9) 0.0663(10) -0.0055(7) -0.0206(8) -0.0166(8)
C51 0.0459(12) 0.0329(11) 0.0714(15) 0.0013(10) -0.0073(11) -0.0122(9)

loop_
_atom_type_symbol
_atom_type_description
_atom_type_scat_dispersion_real
_atom_type_scat_dispersion_imag
_atom_type_scat_source
C C 0.0033 0.0016 'International Tables Vol C Tables 4.2.6.8 and 6.1.1.4'
H H 0.0000 0.0000 'International Tables Vol C Tables 4.2.6.8 and 6.1.1.4'
N N 0.0061 0.0033 'International Tables Vol C Tables 4.2.6.8 and 6.1.1.4'
O O 0.0106 0.0060 'International Tables Vol C Tables 4.2.6.8 and 6.1.1.4'
S S 0.1246 0.1234 'International Tables Vol C Tables 4.2.6.8 and 6.1.1.4'
Zn Zn 0.2839 1.4301 'International Tables Vol C Tables 4.2.6.8 and 6.1.1.4'

loop_
_geom_angle_atom_site_label_1
_geom_angle_atom_site_label_2
_geom_angle_atom_site_label_3
_geom_angle
_geom_angle_site_symmetry_1
_geom_angle_site_symmetry_3
_geom_angle_publ_flag
O1 Zn1 N1 79.10(4) . . ?
O1 Zn1 N2 85.97(4) . . ?
O2 Zn1 O1 128.70(5) . . ?
O2 Zn1 N1 94.16(4) . . ?
O2 Zn1 N2 77.96(4) . . ?
N1 Zn1 N2 153.21(5) . . ?
N3 Zn1 O1 108.98(5) . . ?
N3 Zn1 O2 122.19(5) . . ?
N3 Zn1 N1 100.57(5) . . ?
N3 Zn1 N2 105.29(5) . . ?
C43 S4 C42 98.13(9) . . ?
C19 O1 Zn1 117.26(9) . . ?
C29 O2 Zn1 118.28(9) . . ?
C10 N1 Zn1 128.89(10) . . ?
C18 N1 Zn1 112.13(9) . . ?
C18 N1 C10 118.98(12) . . ?
C20 N2 Zn1 128.07(9) . . ?
C28 N2 Zn1 110.26(9) . . ?
C28 N2 C20 119.52(12) . . ?
Zn1 N3 H3 109.5(14) . . ?
C31 N3 Zn1 132.65(11) . . ?
C31 N3 H3 116.3(14) . . ?
C31 N4 C41 123.72(14) . . ?
C31 N4 C44 122.02(15) . . ?
C41 N4 C44 112.66(15) . . ?
N1 C10 C11 119.52(13) . . ?
N1 C10 C15 120.55(13) . . ?
C11 C10 C15 119.93(13) . . ?
C10 C11 H11 120.0 . . ?
C12 C11 C10 119.95(14) . . ?
C12 C11 H11 120.0 . . ?
C11 C12 H12 119.8 . . ?
C11 C12 C13 120.44(16) . . ?
C13 C12 H12 119.8 . . ?
C12 C13 H13 119.6 . . ?
C14 C13 C12 120.71(15) . . ?
C14 C13 H13 119.6 . . ?
C13 C14 H14 119.8 . . ?
C13 C14 C15 120.49(15) . . ?
C15 C14 H14 119.8 . . ?
C10 C15 C14 118.48(14) . . ?
C16 C15 C10 118.52(13) . . ?
C16 C15 C14 123.00(14) . . ?
C15 C16 H16 120.2 . . ?
C17 C16 C15 119.65(14) . . ?
C17 C16 H16 120.2 . . ?
C16 C17 H17 120.6 . . ?
C16 C17 C18 118.70(14) . . ?
C18 C17 H17 120.6 . . ?
N1 C18 C17 123.53(13) . . ?
N1 C18 C19 115.40(12) . . ?
C17 C18 C19 121.07(13) . . ?
O1 C19 C18 116.03(12) . . ?
O11 C19 O1 125.21(14) . . ?
O11 C19 C18 118.76(13) . . ?
N2 C20 C21 119.34(12) . . ?
N2 C20 C25 120.58(13) . . ?
C21 C20 C25 120.08(13) . . ?
C20 C21 H21 120.0 . . ?
C22 C21 C20 119.94(13) . . ?
C22 C21 H21 120.0 . . ?
C21 C22 H22 119.8 . . ?
C21 C22 C23 120.49(14) . . ?
C23 C22 H22 119.8 . . ?
C22 C23 H23 119.6 . . ?
C24 C23 C22 120.78(14) . . ?
C24 C23 H23 119.6 . . ?
C23 C24 H24 119.7 . . ?
C23 C24 C25 120.57(13) . . ?
C25 C24 H24 119.7 . . ?
C24 C25 C20 118.14(14) . . ?
C26 C25 C20 118.23(13) . . ?
C26 C25 C24 123.61(13) . . ?
C25 C26 H26 119.9 . . ?
C27 C26 C25 120.16(13) . . ?
C27 C26 H26 119.9 . . ?
C26 C27 H27 120.8 . . ?
C26 C27 C28 118.34(14) . . ?
C28 C27 H27 120.8 . . ?
N2 C28 C27 123.13(13) . . ?
N2 C28 C29 114.95(12) . . ?
C27 C28 C29 121.91(13) . . ?
O2 C29 C28 116.03(12) . . ?
O22 C29 O2 125.46(14) . . ?
O22 C29 C28 118.50(13) . . ?
N3 C31 N4 124.24(14) . . ?
N3 C31 C32 117.79(15) . . ?
N4 C31 C32 117.97(15) . . ?
C31 C32 H32A 109.5 . . ?
C31 C32 H32B 109.5 . . ?
C31 C32 H32C 109.5 . . ?
H32A C32 H32B 109.5 . . ?
H32A C32 H32C 109.5 . . ?
H32B C32 H32C 109.5 . . ?
N4 C41 H41A 109.3 . . ?
N4 C41 H41B 109.3 . . ?
N4 C41 C42 111.74(16) . . ?
H41A C41 H41B 107.9 . . ?
C42 C41 H41A 109.3 . . ?
C42 C41 H41B 109.3 . . ?
S4 C42 H42A 109.1 . . ?
S4 C42 H42B 109.1 . . ?
C41 C42 S4 112.62(13) . . ?
C41 C42 H42A 109.1 . . ?
C41 C42 H42B 109.1 . . ?
H42A C42 H42B 107.8 . . ?
S4 C43 H43A 109.1 . . ?
S4 C43 H43B 109.1 . . ?
H43A C43 H43B 107.8 . . ?
C44 C43 S4 112.65(16) . . ?
C44 C43 H43A 109.1 . . ?
C44 C43 H43B 109.1 . . ?
N4 C44 C43 110.81(17) . . ?
N4 C44 H44A 109.5 . . ?
N4 C44 H44B 109.5 . . ?
C43 C44 H44A 109.5 . . ?
C43 C44 H44B 109.5 . . ?
H44A C44 H44B 108.1 . . ?
C51 O5 H5 108.3(17) . . ?
O5 C51 H51A 109.5 . . ?
O5 C51 H51B 109.5 . . ?
O5 C51 H51C 109.5 . . ?
H51A C51 H51B 109.5 . . ?
H51A C51 H51C 109.5 . . ?
H51B C51 H51C 109.5 . . ?

loop_
_geom_bond_atom_site_label_1
_geom_bond_atom_site_label_2
_geom_bond_distance
_geom_bond_site_symmetry_2
_geom_bond_publ_flag
Zn1 O1 2.0218(10) . ?
Zn1 O2 2.0063(10) . ?
Zn1 N1 2.1331(11) . ?
Zn1 N2 2.1903(11) . ?
Zn1 N3 1.9760(13) . ?
S4 C42 1.808(2) . ?
S4 C43 1.804(2) . ?
O1 C19 1.2703(18) . ?
O2 C29 1.2768(17) . ?
O11 C19 1.2333(18) . ?
O22 C29 1.2339(18) . ?
N1 C10 1.3743(17) . ?
N1 C18 1.3152(18) . ?
N2 C20 1.3701(18) . ?
N2 C28 1.3202(18) . ?
N3 H3 0.789(18) . ?
N3 C31 1.291(2) . ?
N4 C31 1.349(2) . ?
N4 C41 1.459(2) . ?
N4 C44 1.469(2) . ?
C10 C11 1.410(2) . ?
C10 C15 1.418(2) . ?
C11 H11 0.9300 . ?
C11 C12 1.370(2) . ?
C12 H12 0.9300 . ?
C12 C13 1.409(2) . ?
C13 H13 0.9300 . ?
C13 C14 1.362(2) . ?
C14 H14 0.9300 . ?
C14 C15 1.420(2) . ?
C15 C16 1.406(2) . ?
C16 H16 0.9300 . ?
C16 C17 1.363(2) . ?
C17 H17 0.9300 . ?
C17 C18 1.4052(19) . ?
C18 C19 1.5244(19) . ?
C20 C21 1.409(2) . ?
C20 C25 1.4234(19) . ?
C21 H21 0.9300 . ?
C21 C22 1.367(2) . ?
C22 H22 0.9300 . ?
C22 C23 1.411(2) . ?
C23 H23 0.9300 . ?
C23 C24 1.359(2) . ?
C24 H24 0.9300 . ?
C24 C25 1.422(2) . ?
C25 C26 1.406(2) . ?
C26 H26 0.9300 . ?
C26 C27 1.368(2) . ?
C27 H27 0.9300 . ?
C27 C28 1.414(2) . ?
C28 C29 1.518(2) . ?
C31 C32 1.507(2) . ?
C32 H32A 0.9600 . ?
C32 H32B 0.9600 . ?
C32 H32C 0.9600 . ?
C41 H41A 0.9700 . ?
C41 H41B 0.9700 . ?
C41 C42 1.510(3) . ?
C42 H42A 0.9700 . ?
C42 H42B 0.9700 . ?
C43 H43A 0.9700 . ?
C43 H43B 0.9700 . ?
C43 C44 1.508(4) . ?
C44 H44A 0.9700 . ?
C44 H44B 0.9700 . ?
O5 H5 0.89(3) . ?
O5 C51 1.403(3) . ?
C51 H51A 0.9600 . ?
C51 H51B 0.9600 . ?
C51 H51C 0.9600 . ?

loop_
_geom_hbond_atom_site_label_D
_geom_hbond_atom_site_label_H
_geom_hbond_atom_site_label_A
_geom_hbond_distance_DH
_geom_hbond_distance_HA
_geom_hbond_distance_DA
_geom_hbond_angle_DHA
_geom_hbond_site_symmetry_A
_geom_hbond_publ_flag
N3 H3 O22 0.789(18) 2.226(19) 2.9473(17) 152.4(18) 1_455 yes
O5 H5 O11 0.89(3) 1.82(3) 2.690(2) 165(2) 1_565 yes

loop_
_geom_torsion_atom_site_label_1
_geom_torsion_atom_site_label_2
_geom_torsion_atom_site_label_3
_geom_torsion_atom_site_label_4
_geom_torsion
_geom_torsion_site_symmetry_1
_geom_torsion_site_symmetry_2
_geom_torsion_site_symmetry_3
_geom_torsion_site_symmetry_4
_geom_torsion_publ_flag
Zn1 O1 C19 O11 -179.02(12) . . . . ?
Zn1 O1 C19 C18 0.93(17) . . . . ?
Zn1 O2 C29 O22 177.64(12) . . . . ?
Zn1 O2 C29 C28 -3.15(17) . . . . ?
Zn1 N1 C10 C11 -3.18(19) . . . . ?
Zn1 N1 C10 C15 177.00(10) . . . . ?
Zn1 N1 C18 C17 -176.84(11) . . . . ?
Zn1 N1 C18 C19 3.20(15) . . . . ?
Zn1 N2 C20 C21 -19.4(2) . . . . ?
Zn1 N2 C20 C25 159.81(11) . . . . ?
Zn1 N2 C28 C27 -162.74(12) . . . . ?
Zn1 N2 C28 C29 16.43(15) . . . . ?
Zn1 N3 C31 N4 -162.12(13) . . . . ?
Zn1 N3 C31 C32 18.1(2) . . . . ?
S4 C43 C44 N4 61.8(2) . . . . ?
N1 C10 C11 C12 -179.51(14) . . . . ?
N1 C10 C15 C14 -179.78(14) . . . . ?
N1 C10 C15 C16 0.6(2) . . . . ?
N1 C18 C19 O1 -2.89(19) . . . . ?
N1 C18 C19 O11 177.06(14) . . . . ?
N2 C20 C21 C22 178.57(14) . . . . ?
N2 C20 C25 C24 -178.50(14) . . . . ?
N2 C20 C25 C26 0.1(2) . . . . ?
N2 C28 C29 O2 -10.07(19) . . . . ?
N2 C28 C29 O22 169.19(14) . . . . ?
N4 C41 C42 S4 -60.33(19) . . . . ?
C10 N1 C18 C17 2.8(2) . . . . ?
C10 N1 C18 C19 -177.11(12) . . . . ?
C10 C11 C12 C13 -0.8(3) . . . . ?
C10 C15 C16 C17 1.2(2) . . . . ?
C11 C10 C15 C14 0.4(2) . . . . ?
C11 C10 C15 C16 -179.19(14) . . . . ?
C11 C12 C13 C14 0.5(3) . . . . ?
C12 C13 C14 C15 0.3(3) . . . . ?
C13 C14 C15 C10 -0.7(2) . . . . ?
C13 C14 C15 C16 178.88(16) . . . . ?
C14 C15 C16 C17 -178.35(15) . . . . ?
C15 C10 C11 C12 0.3(2) . . . . ?
C15 C16 C17 C18 -1.1(2) . . . . ?
C16 C17 C18 N1 -1.0(2) . . . . ?
C16 C17 C18 C19 178.98(14) . . . . ?
C17 C18 C19 O1 177.15(13) . . . . ?
C17 C18 C19 O11 -2.9(2) . . . . ?
C18 N1 C10 C11 177.20(13) . . . . ?
C18 N1 C10 C15 -2.6(2) . . . . ?
C20 N2 C28 C27 1.9(2) . . . . ?
C20 N2 C28 C29 -178.94(12) . . . . ?
C20 C21 C22 C23 0.1(2) . . . . ?
C20 C25 C26 C27 1.5(2) . . . . ?
C21 C20 C25 C24 0.7(2) . . . . ?
C21 C20 C25 C26 179.29(14) . . . . ?
C21 C22 C23 C24 0.4(2) . . . . ?
C22 C23 C24 C25 -0.4(2) . . . . ?
C23 C24 C25 C20 -0.2(2) . . . . ?
C23 C24 C25 C26 -178.71(15) . . . . ?
C24 C25 C26 C27 -179.99(15) . . . . ?
C25 C20 C21 C22 -0.6(2) . . . . ?
C25 C26 C27 C28 -1.4(2) . . . . ?
C26 C27 C28 N2 -0.3(2) . . . . ?
C26 C27 C28 C29 -179.40(14) . . . . ?
C27 C28 C29 O2 169.10(14) . . . . ?
C27 C28 C29 O22 -11.6(2) . . . . ?
C28 N2 C20 C21 179.05(13) . . . . ?
C28 N2 C20 C25 -1.8(2) . . . . ?
C31 N4 C41 C42 -99.5(2) . . . . ?
C31 N4 C44 C43 99.2(2) . . . . ?
C41 N4 C31 N3 179.01(16) . . . . ?
C41 N4 C31 C32 -1.2(3) . . . . ?
C41 N4 C44 C43 -66.9(2) . . . . ?
C42 S4 C43 C44 -50.66(17) . . . . ?
C43 S4 C42 C41 49.59(17) . . . . ?
C44 N4 C31 N3 14.5(3) . . . . ?
C44 N4 C31 C32 -165.70(18) . . . . ?
C44 N4 C41 C42 66.3(2) . . . . ?

loop_
_smtbx_masks_void_nr
_smtbx_masks_void_average_x
_smtbx_masks_void_average_y
_smtbx_masks_void_average_z
_smtbx_masks_void_volume
_smtbx_masks_void_count_electrons
_smtbx_masks_void_content
1 0.081 0.000 0.500 225.8 43.4 '2 CH3CN'
